data_7716764
loop_
_publ_author_name
'Wang, Xuan'
'Zhang, Nan'
'Kou, Hui-Zhong'

_publ_section_title
;
 Substituent effects on spin-crossover Fe(II)N<sub>4</sub>O<sub>2</sub>
 pyrenylhydrazone complexes.
;
_journal_issue 40
_journal_name_full 'Dalton transactions (Cambridge, England : 2003)'
_journal_page_first 16592
_journal_page_last 16597
_journal_paper_doi 10.1039/d4dt00904e
_journal_volume 53
_journal_year 2024
_chemical_formula_moiety 'C46 H28 Fe N6 O2, 2(C3 H6 O)'
_chemical_formula_sum 'C52 H40 Fe N6 O4'
_chemical_formula_weight 868.75
_space_group_crystal_system monoclinic
_space_group_IT_number 14
_space_group_name_Hall '-P 2ybc'
_space_group_name_H-M_alt 'P 1 21/c 1'
_atom_sites_solution_hydrogens geom
_atom_sites_solution_primary dual
_audit_creation_date 2024-02-28
_audit_creation_method
;
Olex2 1.3
(compiled 2020.11.12 svn.r5f609507 for OlexSys, GUI svn.r6408)
;
_audit_update_record
;
2024-03-08 deposited with the CCDC.	2024-07-18 downloaded from the CCDC.
;
_cell_angle_alpha 90
_cell_angle_beta 95.696(2)
_cell_angle_gamma 90
_cell_formula_units_Z 4
_cell_length_a 16.7076(4)
_cell_length_b 8.9821(2)
_cell_length_c 28.5746(9)
_cell_measurement_reflns_used 5868
_cell_measurement_temperature 173.00(10)
_cell_measurement_theta_max 64.7700
_cell_measurement_theta_min 3.8540
_cell_volume 4267.00(19)
_computing_cell_refinement 'CrysAlisPro 1.171.40.82a (Rigaku OD, 2020)'
_computing_data_collection 'CrysAlisPro 1.171.40.82a (Rigaku OD, 2020)'
_computing_data_reduction 'CrysAlisPro 1.171.40.82a (Rigaku OD, 2020)'
_computing_molecular_graphics 'Olex2 1.3 (Dolomanov et al., 2009)'
_computing_publication_material 'Olex2 1.3 (Dolomanov et al., 2009)'
_computing_structure_refinement 'SHELXL 2018/3 (Sheldrick, 2015)'
_computing_structure_solution 'SHELXT 2014/5 (Sheldrick, 2014)'
_diffrn_ambient_environment N~2~
_diffrn_ambient_temperature 173.00(10)
_diffrn_detector 'CCD plate'
_diffrn_detector_area_resol_mean 5.2137
_diffrn_detector_type AtlasS2
_diffrn_measured_fraction_theta_full 0.980
_diffrn_measured_fraction_theta_max 0.980
_diffrn_measurement_details
;
List of Runs (angles in degrees, time in seconds):

  # Type    Start    End  Width  t~exp~   \w     \q     \k     \f   Frames
#--------------------------------------------------------------------------
  1  \w   -115.00 -14.00   1.00    5.00    --  -42.06 -57.00  60.00  101
  2  \w    -67.00  32.00   1.00    5.00    --  -42.06  38.00  30.00   99
  3  \w     97.00 163.00   1.00   12.00    --   89.35 125.00  30.00   66
  4  \w     27.00 112.00   1.00   12.00    --   89.35-125.00 -90.00   85
  5  \w     64.00 162.00   1.00   12.00    --   89.35  45.00 -30.00   98
  6  \w     13.00 118.00   1.00   12.00    --   89.35 -30.00 -30.00  105
  7  \w     17.00 118.00   1.00   12.00    --   89.35 -61.00  90.00  101
  8  \w    103.00 166.00   1.00   12.00    --   89.35  77.00 -90.00   63
  9  \w   -115.00 -26.00   1.00    5.00    --  -42.06 -57.00-120.00   89
;
_diffrn_measurement_device 'four-circle diffractometer'
_diffrn_measurement_device_type 'SuperNova, Dual, Cu at home/near, AtlasS2'
_diffrn_measurement_method '\w scans'
_diffrn_orient_matrix_type 'CrysAlisPro convention (1999,Acta A55,543-557)'
_diffrn_orient_matrix_UB_11 -0.0778618000
_diffrn_orient_matrix_UB_12 -0.0055620000
_diffrn_orient_matrix_UB_13 -0.0336983000
_diffrn_orient_matrix_UB_21 0.0475906000
_diffrn_orient_matrix_UB_22 0.0473723000
_diffrn_orient_matrix_UB_23 -0.0410442000
_diffrn_orient_matrix_UB_31 0.0162856000
_diffrn_orient_matrix_UB_32 -0.1646695000
_diffrn_orient_matrix_UB_33 -0.0107557000
_diffrn_radiation_monochromator mirror
_diffrn_radiation_probe x-ray
_diffrn_radiation_type 'Cu K\a'
_diffrn_radiation_wavelength 1.54184
_diffrn_reflns_av_R_equivalents 0.0500
_diffrn_reflns_av_unetI/netI 0.0589
_diffrn_reflns_Laue_measured_fraction_full 0.980
_diffrn_reflns_Laue_measured_fraction_max 0.980
_diffrn_reflns_limit_h_max 19
_diffrn_reflns_limit_h_min -16
_diffrn_reflns_limit_k_max 9
_diffrn_reflns_limit_k_min -10
_diffrn_reflns_limit_l_max 32
_diffrn_reflns_limit_l_min -33
_diffrn_reflns_number 20983
_diffrn_reflns_point_group_measured_fraction_full 0.980
_diffrn_reflns_point_group_measured_fraction_max 0.980
_diffrn_reflns_theta_full 65.312
_diffrn_reflns_theta_max 65.311
_diffrn_reflns_theta_min 3.885
_diffrn_source 'micro-focus sealed X-ray tube'
_diffrn_source_type 'SuperNova (Cu) X-ray Source'
_exptl_absorpt_coefficient_mu 3.277
_exptl_absorpt_correction_T_max 1.00000
_exptl_absorpt_correction_T_min 0.72944
_exptl_absorpt_correction_type multi-scan
_exptl_absorpt_process_details
;
CrysAlisPro 1.171.40.82a (Rigaku Oxford Diffraction, 2020)
Empirical absorption correction using spherical harmonics,
implemented in SCALE3 ABSPACK scaling algorithm.
;
_exptl_crystal_colour green
_exptl_crystal_density_diffrn 1.352
_exptl_crystal_description needle
_exptl_crystal_F_000 1808
_refine_diff_density_max 0.378
_refine_diff_density_min -0.379
_refine_diff_density_rms 0.058
_refine_ls_extinction_method none
_refine_ls_goodness_of_fit_ref 1.236
_refine_ls_hydrogen_treatment constr
_refine_ls_matrix_type full
_refine_ls_number_parameters 568
_refine_ls_number_reflns 7180
_refine_ls_number_restraints 0
_refine_ls_restrained_S_all 1.236
_refine_ls_R_factor_all 0.0807
_refine_ls_R_factor_gt 0.0531
_refine_ls_shift/su_max 0.000
_refine_ls_shift/su_mean 0.000
_refine_ls_structure_factor_coef Fsqd
_refine_ls_weighting_details 'w=1/[\s^2^(Fo^2^)+(0.0146P)^2^+5.2473P] where P=(Fo^2^+2Fc^2^)/3'
_refine_ls_weighting_scheme calc
_refine_ls_wR_factor_gt 0.1079
_refine_ls_wR_factor_ref 0.1157
_reflns_Friedel_coverage 0.000
_reflns_number_gt 5553
_reflns_number_total 7180
_reflns_threshold_expression 'I > 2\s(I)'
_cod_data_source_file d4dt00904e2.cif
_cod_data_source_block exp_6380
_cod_depositor_comments 'Adding full bibliography for 7716761--7716766.cif.'
_cod_database_code 7716764
_shelx_shelxl_version_number 2018/3
_chemical_oxdiff_formula CHONFeCl
_chemical_oxdiff_usercomment CHONFeCl
_shelx_space_group_comment
;
The symmetry employed for this shelxl refinement is uniquely defined
by the following loop, which should always be used as a source of
symmetry information in preference to the above space-group names.
They are only intended as comments.
;
_reflns_odcompleteness_completeness 99.93
_reflns_odcompleteness_iscentric 1
_reflns_odcompleteness_theta 61.08
_olex2_refinement_description
;
1. Fixed Uiso
 At 1.2 times of:
  All C(H) groups
 At 1.5 times of:
  All C(H,H,H) groups
2.a Me refined with riding coordinates:
 C49(H49A,H49B,H49C), C50(H50A,H50B,H50C), C52(H52A,H52B,H52C), C53(H53A,H53B,
 H53C)
2.b Aromatic/amide H refined with riding coordinates:
 C2(H2), C3(H3), C4(H4), C5(H5), C7(H7), C10(H10), C11(H11), C13(H13),
 C14(H14), C16(H16), C17(H17), C18(H18), C20(H20), C21(H21), C25(H25), C26(H26),
  C27(H27), C28(H28), C31(H31), C35(H35), C36(H36), C38(H38), C39(H39),
 C40(H40), C42(H42), C43(H43), C45(H45), C46(H46)
;
_olex2_submission_special_instructions 'No special instructions were received'
_oxdiff_exptl_absorpt_empirical_details
;
Empirical correction (ABSPACK) includes:
- Absorption correction using spherical harmonics
- Frame scaling
;
_oxdiff_exptl_absorpt_empirical_full_max 1.290
_oxdiff_exptl_absorpt_empirical_full_min 0.516

loop_
_space_group_symop_operation_xyz
'x, y, z'
'-x, y+1/2, -z+1/2'
'-x, -y, -z'
'x, -y-1/2, z-1/2'

loop_
_atom_site_label
_atom_site_type_symbol
_atom_site_fract_x
_atom_site_fract_y
_atom_site_fract_z
_atom_site_U_iso_or_equiv
_atom_site_adp_type
_atom_site_occupancy
_atom_site_site_symmetry_order
_atom_site_calc_flag
_atom_site_refinement_flags_posn
_atom_site_refinement_flags_adp
_atom_site_refinement_flags_occupancy
_atom_site_disorder_assembly
_atom_site_disorder_group
Fe1 Fe 0.25146(3) -0.04416(6) 0.50350(2) 0.02217(14) Uani 1 1 d . . . . .
N1 N 0.24831(16) 0.0505(3) 0.56478(10) 0.0250(6) Uani 1 1 d . . . . .
N2 N 0.14055(15) -0.0436(3) 0.50608(9) 0.0229(6) Uani 1 1 d . . . . .
N3 N 0.09186(15) -0.1005(3) 0.46809(10) 0.0245(7) Uani 1 1 d . . . . .
N4 N 0.27980(15) -0.2378(3) 0.53202(9) 0.0240(7) Uani 1 1 d . . . . .
N5 N 0.36126(15) -0.0420(3) 0.49731(10) 0.0247(7) Uani 1 1 d . . . . .
N6 N 0.39256(16) 0.0757(3) 0.47347(10) 0.0285(7) Uani 1 1 d . . . . .
O1 O 0.21780(12) -0.1346(3) 0.44250(8) 0.0244(5) Uani 1 1 d . . . . .
O2 O 0.25944(13) 0.1477(3) 0.47073(8) 0.0272(6) Uani 1 1 d . . . . .
O3 O 0.03413(17) -0.3227(4) 0.56649(12) 0.0677(10) Uani 1 1 d . . . . .
O4 O 0.68827(18) 0.7586(3) 0.23618(11) 0.0537(8) Uani 1 1 d . . . . .
C2 C 0.3096(2) 0.0962(4) 0.59537(13) 0.0359(10) Uani 1 1 d . . . . .
H2 H 0.363088 0.081609 0.587694 0.043 Uiso 1 1 calc R U . . .
C3 C 0.2978(3) 0.1636(5) 0.63761(14) 0.0426(10) Uani 1 1 d . . . . .
H3 H 0.342559 0.194429 0.658433 0.051 Uiso 1 1 calc R U . . .
C4 C 0.2206(3) 0.1858(5) 0.64939(14) 0.0419(10) Uani 1 1 d . . . . .
H4 H 0.211529 0.233138 0.678114 0.050 Uiso 1 1 calc R U . . .
C5 C 0.1567(2) 0.1380(4) 0.61872(13) 0.0350(9) Uani 1 1 d . . . . .
H5 H 0.103127 0.151022 0.626356 0.042 Uiso 1 1 calc R U . . .
C6 C 0.1713(2) 0.0707(4) 0.57662(12) 0.0276(8) Uani 1 1 d . . . . .
C7 C 0.1105(2) 0.0148(4) 0.54187(12) 0.0259(8) Uani 1 1 d . . . . .
H7 H 0.054445 0.020147 0.544875 0.031 Uiso 1 1 calc R U . . .
C8 C 0.14044(19) -0.1449(4) 0.43683(12) 0.0217(7) Uani 1 1 d . . . . .
C9 C 0.10318(19) -0.2159(4) 0.39305(12) 0.0214(7) Uani 1 1 d . . . . .
C10 C 0.0395(2) -0.3139(4) 0.39631(13) 0.0286(8) Uani 1 1 d . . . . .
H10 H 0.019174 -0.328192 0.425870 0.034 Uiso 1 1 calc R U . . .
C11 C 0.0052(2) -0.3908(4) 0.35754(13) 0.0310(9) Uani 1 1 d . . . . .
H11 H -0.037640 -0.458299 0.360835 0.037 Uiso 1 1 calc R U . . .
C12 C 0.0329(2) -0.3700(4) 0.31379(13) 0.0280(8) Uani 1 1 d . . . . .
C13 C -0.0006(2) -0.4491(5) 0.27278(15) 0.0397(10) Uani 1 1 d . . . . .
H13 H -0.042812 -0.518366 0.275745 0.048 Uiso 1 1 calc R U . . .
C14 C 0.0254(2) -0.4285(5) 0.23083(15) 0.0422(11) Uani 1 1 d . . . . .
H14 H 0.001446 -0.483308 0.204645 0.051 Uiso 1 1 calc R U . . .
C15 C 0.0888(2) -0.3253(4) 0.22419(13) 0.0332(9) Uani 1 1 d . . . . .
C16 C 0.1159(2) -0.2982(5) 0.18033(14) 0.0416(10) Uani 1 1 d . . . . .
H16 H 0.093004 -0.351595 0.153575 0.050 Uiso 1 1 calc R U . . .
C17 C 0.1756(3) -0.1946(5) 0.17537(14) 0.0459(11) Uani 1 1 d . . . . .
H17 H 0.193068 -0.177428 0.145199 0.055 Uiso 1 1 calc R U . . .
C18 C 0.2101(2) -0.1158(5) 0.21351(13) 0.0374(10) Uani 1 1 d . . . . .
H18 H 0.250782 -0.044483 0.209322 0.045 Uiso 1 1 calc R U . . .
C19 C 0.1859(2) -0.1399(4) 0.25835(12) 0.0273(8) Uani 1 1 d . . . . .
C20 C 0.2192(2) -0.0594(4) 0.29900(12) 0.0284(8) Uani 1 1 d . . . . .
H20 H 0.259756 0.012857 0.295618 0.034 Uiso 1 1 calc R U . . .
C21 C 0.19464(19) -0.0831(4) 0.34181(12) 0.0253(8) Uani 1 1 d . . . . .
H21 H 0.218978 -0.028478 0.367925 0.030 Uiso 1 1 calc R U . . .
C22 C 0.13255(18) -0.1888(4) 0.34904(12) 0.0210(7) Uani 1 1 d . . . . .
C23 C 0.09706(19) -0.2685(4) 0.30909(12) 0.0232(8) Uani 1 1 d . . . . .
C24 C 0.1244(2) -0.2450(4) 0.26400(12) 0.0253(8) Uani 1 1 d . . . . .
C25 C 0.2314(2) -0.3399(4) 0.54861(12) 0.0288(8) Uani 1 1 d . . . . .
H25 H 0.175204 -0.320859 0.546773 0.035 Uiso 1 1 calc R U . . .
C26 C 0.2607(2) -0.4721(5) 0.56831(13) 0.0371(10) Uani 1 1 d . . . . .
H26 H 0.225158 -0.542773 0.579841 0.045 Uiso 1 1 calc R U . . .
C27 C 0.3425(2) -0.5002(5) 0.57103(14) 0.0405(10) Uani 1 1 d . . . . .
H27 H 0.363792 -0.589818 0.584877 0.049 Uiso 1 1 calc R U . . .
C28 C 0.3925(2) -0.3978(4) 0.55357(14) 0.0363(10) Uani 1 1 d . . . . .
H28 H 0.448647 -0.416285 0.554865 0.044 Uiso 1 1 calc R U . . .
C30 C 0.3605(2) -0.2669(4) 0.53401(12) 0.0272(8) Uani 1 1 d . . . . .
C31 C 0.4059(2) -0.1519(4) 0.51333(13) 0.0301(9) Uani 1 1 d . . . . .
H31 H 0.462341 -0.156402 0.511665 0.036 Uiso 1 1 calc R U . . .
C32 C 0.33189(19) 0.1668(4) 0.46052(12) 0.0253(8) Uani 1 1 d . . . . .
C33 C 0.34882(19) 0.3054(4) 0.43431(12) 0.0238(8) Uani 1 1 d . . . . .
C34 C 0.40357(19) 0.3130(4) 0.39974(12) 0.0226(8) Uani 1 1 d . . . . .
C35 C 0.4448(2) 0.1858(4) 0.38301(13) 0.0301(9) Uani 1 1 d . . . . .
H35 H 0.435873 0.090179 0.395744 0.036 Uiso 1 1 calc R U . . .
C36 C 0.4962(2) 0.1999(4) 0.34944(13) 0.0326(9) Uani 1 1 d . . . . .
H36 H 0.522275 0.113527 0.339207 0.039 Uiso 1 1 calc R U . . .
C37 C 0.5125(2) 0.3401(4) 0.32896(13) 0.0281(8) Uani 1 1 d . . . . .
C38 C 0.5649(2) 0.3564(5) 0.29397(14) 0.0371(10) Uani 1 1 d . . . . .
H38 H 0.591749 0.271511 0.283350 0.045 Uiso 1 1 calc R U . . .
C39 C 0.5780(2) 0.4941(5) 0.27466(14) 0.0414(11) Uani 1 1 d . . . . .
H39 H 0.613267 0.502828 0.250681 0.050 Uiso 1 1 calc R U . . .
C40 C 0.5404(2) 0.6191(5) 0.28991(13) 0.0367(10) Uani 1 1 d . . . . .
H40 H 0.550250 0.713105 0.276362 0.044 Uiso 1 1 calc R U . . .
C41 C 0.4879(2) 0.6099(4) 0.32494(13) 0.0298(9) Uani 1 1 d . . . . .
C42 C 0.4470(2) 0.7372(4) 0.34117(14) 0.0383(10) Uani 1 1 d . . . . .
H42 H 0.457479 0.832620 0.328780 0.046 Uiso 1 1 calc R U . . .
C43 C 0.3944(2) 0.7253(4) 0.37324(14) 0.0371(10) Uani 1 1 d . . . . .
H43 H 0.368309 0.811957 0.383197 0.045 Uiso 1 1 calc R U . . .
C44 C 0.3768(2) 0.5834(4) 0.39290(13) 0.0287(8) Uani 1 1 d . . . . .
C45 C 0.3203(2) 0.5689(4) 0.42551(13) 0.0324(9) Uani 1 1 d . . . . .
H45 H 0.291080 0.653645 0.434145 0.039 Uiso 1 1 calc R U . . .
C46 C 0.3068(2) 0.4325(4) 0.44517(13) 0.0316(9) Uani 1 1 d . . . . .
H46 H 0.267461 0.424820 0.466881 0.038 Uiso 1 1 calc R U . . .
C47 C 0.41756(19) 0.4545(4) 0.37917(12) 0.0238(8) Uani 1 1 d . . . . .
C48 C 0.47299(19) 0.4677(4) 0.34432(12) 0.0269(8) Uani 1 1 d . . . . .
C49 C -0.0867(3) -0.3679(6) 0.51812(16) 0.0632(14) Uani 1 1 d . . . . .
H49A H -0.144078 -0.352069 0.521036 0.095 Uiso 1 1 calc R U . . .
H49B H -0.071077 -0.312235 0.490981 0.095 Uiso 1 1 calc R U . . .
H49C H -0.076715 -0.474240 0.513731 0.095 Uiso 1 1 calc R U . . .
C50 C -0.0856(3) -0.2563(6) 0.59922(16) 0.0571(13) Uani 1 1 d . . . . .
H50A H -0.143103 -0.259339 0.588439 0.086 Uiso 1 1 calc R U . . .
H50B H -0.075101 -0.317697 0.627524 0.086 Uiso 1 1 calc R U . . .
H50C H -0.069435 -0.153347 0.606480 0.086 Uiso 1 1 calc R U . . .
C51 C -0.0387(2) -0.3150(5) 0.56161(15) 0.0421(11) Uani 1 1 d . . . . .
C52 C 0.7824(3) 0.8718(5) 0.19123(17) 0.0550(13) Uani 1 1 d . . . . .
H52A H 0.799518 0.974121 0.185661 0.083 Uiso 1 1 calc R U . . .
H52B H 0.828479 0.813764 0.205001 0.083 Uiso 1 1 calc R U . . .
H52C H 0.761022 0.826708 0.161341 0.083 Uiso 1 1 calc R U . . .
C53 C 0.6940(2) 1.0190(4) 0.24260(15) 0.0437(11) Uani 1 1 d . . . . .
H53A H 0.724681 1.098667 0.229172 0.065 Uiso 1 1 calc R U . . .
H53B H 0.636432 1.034627 0.233803 0.065 Uiso 1 1 calc R U . . .
H53C H 0.704779 1.020195 0.276946 0.065 Uiso 1 1 calc R U . . .
C54 C 0.7184(2) 0.8733(5) 0.22429(14) 0.0346(9) Uani 1 1 d . . . . .

loop_
_atom_site_aniso_label
_atom_site_aniso_U_11
_atom_site_aniso_U_22
_atom_site_aniso_U_33
_atom_site_aniso_U_23
_atom_site_aniso_U_13
_atom_site_aniso_U_12
Fe1 0.0165(2) 0.0265(3) 0.0234(3) 0.0023(3) 0.0014(2) -0.0009(2)
N1 0.0284(15) 0.0200(16) 0.0262(16) 0.0007(13) 0.0008(12) -0.0046(13)
N2 0.0198(14) 0.0284(17) 0.0203(15) 0.0004(14) 0.0018(12) 0.0003(13)
N3 0.0190(14) 0.0296(17) 0.0246(16) -0.0015(13) 0.0016(12) -0.0011(12)
N4 0.0207(14) 0.0285(17) 0.0225(15) -0.0001(13) 0.0008(12) -0.0028(12)
N5 0.0200(14) 0.0294(18) 0.0245(16) 0.0069(14) 0.0007(12) -0.0027(13)
N6 0.0205(14) 0.0282(18) 0.0370(18) 0.0112(15) 0.0041(13) -0.0006(13)
O1 0.0159(11) 0.0303(14) 0.0269(13) -0.0014(11) 0.0014(9) 0.0004(10)
O2 0.0193(12) 0.0327(15) 0.0303(14) 0.0036(12) 0.0053(10) 0.0005(10)
O3 0.0313(17) 0.092(3) 0.081(2) 0.020(2) 0.0109(16) -0.0054(17)
O4 0.0619(19) 0.0314(18) 0.073(2) 0.0013(16) 0.0316(17) -0.0070(15)
C2 0.034(2) 0.039(2) 0.033(2) 0.0058(19) -0.0041(17) -0.0113(18)
C3 0.052(3) 0.043(3) 0.031(2) -0.002(2) -0.0071(19) -0.013(2)
C4 0.065(3) 0.034(2) 0.027(2) -0.0025(19) 0.003(2) -0.003(2)
C5 0.044(2) 0.035(2) 0.027(2) 0.0017(18) 0.0082(18) 0.0012(19)
C6 0.0295(19) 0.027(2) 0.026(2) 0.0043(16) 0.0025(15) 0.0012(16)
C7 0.0240(17) 0.027(2) 0.027(2) 0.0018(16) 0.0077(15) 0.0000(15)
C8 0.0214(17) 0.0177(19) 0.0258(19) 0.0037(15) 0.0015(14) 0.0007(14)
C9 0.0207(16) 0.0174(18) 0.0253(19) -0.0019(15) -0.0005(14) 0.0003(14)
C10 0.0249(18) 0.027(2) 0.035(2) 0.0004(17) 0.0049(16) -0.0030(16)
C11 0.0262(19) 0.026(2) 0.041(2) 0.0000(18) 0.0016(16) -0.0085(16)
C12 0.0265(18) 0.022(2) 0.034(2) -0.0027(17) -0.0053(16) 0.0006(15)
C13 0.036(2) 0.031(2) 0.050(3) -0.011(2) -0.0056(19) -0.0092(18)
C14 0.045(2) 0.036(3) 0.042(3) -0.016(2) -0.014(2) -0.0027(19)
C15 0.038(2) 0.031(2) 0.029(2) -0.0050(18) -0.0044(17) 0.0079(18)
C16 0.050(3) 0.045(3) 0.028(2) -0.011(2) -0.0037(19) 0.014(2)
C17 0.052(3) 0.060(3) 0.027(2) 0.004(2) 0.0052(19) 0.014(2)
C18 0.035(2) 0.045(3) 0.033(2) 0.006(2) 0.0078(17) 0.0062(19)
C19 0.0258(18) 0.026(2) 0.030(2) 0.0028(17) 0.0030(15) 0.0050(16)
C20 0.0227(17) 0.029(2) 0.033(2) 0.0010(18) 0.0031(15) -0.0010(16)
C21 0.0221(17) 0.023(2) 0.030(2) -0.0031(16) 0.0000(15) -0.0025(15)
C22 0.0187(16) 0.0195(19) 0.0239(19) -0.0023(15) -0.0023(14) 0.0025(14)
C23 0.0220(17) 0.0179(19) 0.029(2) -0.0013(16) -0.0020(14) 0.0045(14)
C24 0.0260(18) 0.023(2) 0.0253(19) -0.0026(16) -0.0036(15) 0.0094(15)
C25 0.0279(19) 0.030(2) 0.028(2) -0.0012(17) 0.0050(15) -0.0083(16)
C26 0.041(2) 0.034(2) 0.036(2) 0.0052(19) 0.0059(18) -0.0095(19)
C27 0.045(2) 0.030(2) 0.045(3) 0.011(2) -0.0056(19) -0.0006(19)
C28 0.0275(19) 0.035(2) 0.045(2) 0.010(2) -0.0073(17) 0.0003(17)
C30 0.0233(18) 0.030(2) 0.027(2) 0.0051(17) -0.0033(15) -0.0005(16)
C31 0.0159(17) 0.033(2) 0.041(2) 0.0075(18) -0.0011(15) 0.0000(16)
C32 0.0202(17) 0.034(2) 0.0218(19) 0.0030(16) 0.0013(14) 0.0011(15)
C33 0.0232(17) 0.025(2) 0.0225(18) 0.0026(16) -0.0009(14) 0.0006(15)
C34 0.0189(16) 0.024(2) 0.0246(19) 0.0002(16) 0.0020(14) 0.0014(14)
C35 0.032(2) 0.023(2) 0.036(2) 0.0027(17) 0.0057(17) -0.0007(16)
C36 0.031(2) 0.030(2) 0.038(2) -0.0046(18) 0.0091(17) 0.0035(17)
C37 0.0258(18) 0.029(2) 0.029(2) -0.0013(17) 0.0003(15) -0.0011(16)
C38 0.031(2) 0.043(3) 0.039(2) -0.001(2) 0.0098(17) -0.0051(18)
C39 0.029(2) 0.060(3) 0.036(2) 0.004(2) 0.0070(17) -0.010(2)
C40 0.030(2) 0.046(3) 0.033(2) 0.010(2) -0.0020(17) -0.0124(19)
C41 0.0281(19) 0.031(2) 0.029(2) 0.0064(17) -0.0038(16) -0.0073(16)
C42 0.045(2) 0.025(2) 0.043(2) 0.0066(19) -0.007(2) -0.0018(18)
C43 0.046(2) 0.022(2) 0.042(2) 0.0021(19) -0.0016(19) -0.0009(18)
C44 0.0300(19) 0.024(2) 0.031(2) 0.0017(17) -0.0030(16) 0.0031(16)
C45 0.038(2) 0.026(2) 0.033(2) -0.0008(18) 0.0043(17) 0.0071(17)
C46 0.0279(19) 0.038(2) 0.030(2) -0.0011(19) 0.0071(16) 0.0064(17)
C47 0.0240(17) 0.0225(19) 0.0241(18) 0.0018(16) -0.0020(14) -0.0010(15)
C48 0.0227(17) 0.032(2) 0.0254(19) 0.0033(17) -0.0030(14) -0.0041(16)
C49 0.052(3) 0.090(4) 0.047(3) 0.000(3) 0.002(2) 0.024(3)
C50 0.055(3) 0.065(3) 0.050(3) -0.006(3) 0.001(2) 0.014(3)
C51 0.040(2) 0.037(3) 0.050(3) 0.019(2) 0.008(2) 0.0003(19)
C52 0.049(3) 0.049(3) 0.070(3) 0.001(3) 0.020(2) -0.009(2)
C53 0.047(2) 0.029(2) 0.054(3) -0.001(2) -0.002(2) -0.0026(19)
C54 0.030(2) 0.033(2) 0.040(2) 0.0006(19) -0.0020(17) -0.0051(18)

loop_
_atom_type_symbol
_atom_type_description
_atom_type_scat_dispersion_real
_atom_type_scat_dispersion_imag
_atom_type_scat_source
C C 0.0181 0.0091 'International Tables Vol C Tables 4.2.6.8 and 6.1.1.4'
H H 0.0000 0.0000 'International Tables Vol C Tables 4.2.6.8 and 6.1.1.4'
N N 0.0311 0.0180 'International Tables Vol C Tables 4.2.6.8 and 6.1.1.4'
O O 0.0492 0.0322 'International Tables Vol C Tables 4.2.6.8 and 6.1.1.4'
Fe Fe -1.1336 3.1974 'International Tables Vol C Tables 4.2.6.8 and 6.1.1.4'

loop_
_geom_angle_atom_site_label_1
_geom_angle_atom_site_label_2
_geom_angle_atom_site_label_3
_geom_angle
_geom_angle_site_symmetry_1
_geom_angle_site_symmetry_3
_geom_angle_publ_flag
N1 Fe1 N4 92.33(12) . . ?
N1 Fe1 O1 161.82(10) . . ?
N1 Fe1 O2 93.12(11) . . ?
N2 Fe1 N1 81.24(12) . . ?
N2 Fe1 N4 100.75(12) . . ?
N2 Fe1 O1 80.62(10) . . ?
N2 Fe1 O2 97.51(11) . . ?
N4 Fe1 O2 161.54(10) . . ?
N5 Fe1 N1 101.27(12) . . ?
N5 Fe1 N2 176.73(12) . . ?
N5 Fe1 N4 81.31(12) . . ?
N5 Fe1 O1 96.82(11) . . ?
N5 Fe1 O2 80.33(11) . . ?
O1 Fe1 N4 92.19(11) . . ?
O1 Fe1 O2 88.09(10) . . ?
C2 N1 Fe1 129.1(3) . . ?
C2 N1 C6 118.1(3) . . ?
C6 N1 Fe1 112.8(2) . . ?
N3 N2 Fe1 118.4(2) . . ?
C7 N2 Fe1 119.9(2) . . ?
C7 N2 N3 121.6(3) . . ?
C8 N3 N2 106.7(3) . . ?
C25 N4 Fe1 128.7(2) . . ?
C25 N4 C30 118.8(3) . . ?
C30 N4 Fe1 112.5(2) . . ?
N6 N5 Fe1 118.5(2) . . ?
C31 N5 Fe1 119.8(2) . . ?
C31 N5 N6 121.6(3) . . ?
C32 N6 N5 107.0(3) . . ?
C8 O1 Fe1 109.7(2) . . ?
C32 O2 Fe1 109.6(2) . . ?
N1 C2 H2 118.8 . . ?
N1 C2 C3 122.4(4) . . ?
C3 C2 H2 118.8 . . ?
C2 C3 H3 120.2 . . ?
C4 C3 C2 119.7(4) . . ?
C4 C3 H3 120.2 . . ?
C3 C4 H4 120.6 . . ?
C3 C4 C5 118.9(4) . . ?
C5 C4 H4 120.6 . . ?
C4 C5 H5 120.2 . . ?
C4 C5 C6 119.6(4) . . ?
C6 C5 H5 120.2 . . ?
N1 C6 C5 121.3(3) . . ?
N1 C6 C7 113.5(3) . . ?
C5 C6 C7 125.2(3) . . ?
N2 C7 C6 112.6(3) . . ?
N2 C7 H7 123.7 . . ?
C6 C7 H7 123.7 . . ?
N3 C8 C9 117.6(3) . . ?
O1 C8 N3 124.5(3) . . ?
O1 C8 C9 117.9(3) . . ?
C10 C9 C8 118.4(3) . . ?
C10 C9 C22 120.2(3) . . ?
C22 C9 C8 121.4(3) . . ?
C9 C10 H10 119.3 . . ?
C11 C10 C9 121.5(3) . . ?
C11 C10 H10 119.3 . . ?
C10 C11 H11 119.8 . . ?
C10 C11 C12 120.4(3) . . ?
C12 C11 H11 119.8 . . ?
C11 C12 C13 122.1(3) . . ?
C11 C12 C23 119.5(3) . . ?
C23 C12 C13 118.4(3) . . ?
C12 C13 H13 118.9 . . ?
C14 C13 C12 122.1(4) . . ?
C14 C13 H13 118.9 . . ?
C13 C14 H14 119.3 . . ?
C13 C14 C15 121.4(4) . . ?
C15 C14 H14 119.3 . . ?
C16 C15 C14 122.8(4) . . ?
C16 C15 C24 118.8(4) . . ?
C24 C15 C14 118.4(3) . . ?
C15 C16 H16 119.6 . . ?
C17 C16 C15 120.7(4) . . ?
C17 C16 H16 119.6 . . ?
C16 C17 H17 119.5 . . ?
C18 C17 C16 121.0(4) . . ?
C18 C17 H17 119.5 . . ?
C17 C18 H18 119.7 . . ?
C17 C18 C19 120.6(4) . . ?
C19 C18 H18 119.7 . . ?
C18 C19 C20 122.7(3) . . ?
C18 C19 C24 119.1(3) . . ?
C24 C19 C20 118.1(3) . . ?
C19 C20 H20 119.1 . . ?
C21 C20 C19 121.9(3) . . ?
C21 C20 H20 119.1 . . ?
C20 C21 H21 119.2 . . ?
C20 C21 C22 121.7(3) . . ?
C22 C21 H21 119.2 . . ?
C9 C22 C21 124.1(3) . . ?
C9 C22 C23 118.1(3) . . ?
C23 C22 C21 117.8(3) . . ?
C12 C23 C22 120.2(3) . . ?
C12 C23 C24 119.5(3) . . ?
C24 C23 C22 120.3(3) . . ?
C19 C24 C15 119.7(3) . . ?
C19 C24 C23 120.2(3) . . ?
C23 C24 C15 120.0(3) . . ?
N4 C25 H25 119.0 . . ?
N4 C25 C26 122.0(3) . . ?
C26 C25 H25 119.0 . . ?
C25 C26 H26 120.4 . . ?
C25 C26 C27 119.2(4) . . ?
C27 C26 H26 120.4 . . ?
C26 C27 H27 120.3 . . ?
C28 C27 C26 119.4(4) . . ?
C28 C27 H27 120.3 . . ?
C27 C28 H28 120.2 . . ?
C27 C28 C30 119.5(3) . . ?
C30 C28 H28 120.2 . . ?
N4 C30 C28 121.1(3) . . ?
N4 C30 C31 113.7(3) . . ?
C28 C30 C31 125.2(3) . . ?
N5 C31 C30 112.6(3) . . ?
N5 C31 H31 123.7 . . ?
C30 C31 H31 123.7 . . ?
N6 C32 C33 118.5(3) . . ?
O2 C32 N6 124.4(3) . . ?
O2 C32 C33 117.1(3) . . ?
C34 C33 C32 124.0(3) . . ?
C46 C33 C32 116.5(3) . . ?
C46 C33 C34 119.5(3) . . ?
C33 C34 C35 123.9(3) . . ?
C33 C34 C47 118.3(3) . . ?
C47 C34 C35 117.8(3) . . ?
C34 C35 H35 119.4 . . ?
C36 C35 C34 121.2(3) . . ?
C36 C35 H35 119.4 . . ?
C35 C36 H36 118.9 . . ?
C35 C36 C37 122.3(4) . . ?
C37 C36 H36 118.9 . . ?
C38 C37 C36 122.9(4) . . ?
C38 C37 C48 118.8(3) . . ?
C48 C37 C36 118.3(3) . . ?
C37 C38 H38 119.5 . . ?
C39 C38 C37 121.0(4) . . ?
C39 C38 H38 119.5 . . ?
C38 C39 H39 119.8 . . ?
C40 C39 C38 120.5(4) . . ?
C40 C39 H39 119.8 . . ?
C39 C40 H40 119.4 . . ?
C39 C40 C41 121.1(4) . . ?
C41 C40 H40 119.4 . . ?
C40 C41 C42 122.6(4) . . ?
C40 C41 C48 118.6(4) . . ?
C48 C41 C42 118.8(3) . . ?
C41 C42 H42 119.1 . . ?
C43 C42 C41 121.7(4) . . ?
C43 C42 H42 119.1 . . ?
C42 C43 H43 119.5 . . ?
C42 C43 C44 121.0(4) . . ?
C44 C43 H43 119.5 . . ?
C45 C44 C43 121.5(3) . . ?
C45 C44 C47 118.9(3) . . ?
C47 C44 C43 119.6(3) . . ?
C44 C45 H45 119.9 . . ?
C46 C45 C44 120.3(3) . . ?
C46 C45 H45 119.9 . . ?
C33 C46 H46 118.9 . . ?
C45 C46 C33 122.2(3) . . ?
C45 C46 H46 118.9 . . ?
C34 C47 C48 120.2(3) . . ?
C44 C47 C34 120.7(3) . . ?
C44 C47 C48 119.1(3) . . ?
C37 C48 C41 120.0(3) . . ?
C37 C48 C47 120.2(3) . . ?
C41 C48 C47 119.7(3) . . ?
H49A C49 H49B 109.5 . . ?
H49A C49 H49C 109.5 . . ?
H49B C49 H49C 109.5 . . ?
C51 C49 H49A 109.5 . . ?
C51 C49 H49B 109.5 . . ?
C51 C49 H49C 109.5 . . ?
H50A C50 H50B 109.5 . . ?
H50A C50 H50C 109.5 . . ?
H50B C50 H50C 109.5 . . ?
C51 C50 H50A 109.5 . . ?
C51 C50 H50B 109.5 . . ?
C51 C50 H50C 109.5 . . ?
O3 C51 C49 121.9(4) . . ?
O3 C51 C50 122.1(4) . . ?
C50 C51 C49 115.9(4) . . ?
H52A C52 H52B 109.5 . . ?
H52A C52 H52C 109.5 . . ?
H52B C52 H52C 109.5 . . ?
C54 C52 H52A 109.5 . . ?
C54 C52 H52B 109.5 . . ?
C54 C52 H52C 109.5 . . ?
H53A C53 H53B 109.5 . . ?
H53A C53 H53C 109.5 . . ?
H53B C53 H53C 109.5 . . ?
C54 C53 H53A 109.5 . . ?
C54 C53 H53B 109.5 . . ?
C54 C53 H53C 109.5 . . ?
O4 C54 C52 120.9(4) . . ?
O4 C54 C53 121.0(4) . . ?
C53 C54 C52 118.0(4) . . ?

loop_
_geom_bond_atom_site_label_1
_geom_bond_atom_site_label_2
_geom_bond_distance
_geom_bond_site_symmetry_2
_geom_bond_publ_flag
Fe1 N1 1.952(3) . ?
Fe1 N2 1.862(3) . ?
Fe1 N4 1.959(3) . ?
Fe1 N5 1.861(3) . ?
Fe1 O1 1.954(2) . ?
Fe1 O2 1.972(2) . ?
N1 C2 1.343(4) . ?
N1 C6 1.374(4) . ?
N2 N3 1.388(4) . ?
N2 C7 1.294(4) . ?
N3 C8 1.326(4) . ?
N4 C25 1.340(4) . ?
N4 C30 1.370(4) . ?
N5 N6 1.388(4) . ?
N5 C31 1.293(4) . ?
N6 C32 1.327(4) . ?
O1 C8 1.290(4) . ?
O2 C32 1.285(4) . ?
O3 C51 1.213(5) . ?
O4 C54 1.210(5) . ?
C2 H2 0.9500 . ?
C2 C3 1.382(5) . ?
C3 H3 0.9500 . ?
C3 C4 1.379(6) . ?
C4 H4 0.9500 . ?
C4 C5 1.380(5) . ?
C5 H5 0.9500 . ?
C5 C6 1.389(5) . ?
C6 C7 1.439(5) . ?
C7 H7 0.9500 . ?
C8 C9 1.485(5) . ?
C9 C10 1.391(5) . ?
C9 C22 1.416(5) . ?
C10 H10 0.9500 . ?
C10 C11 1.381(5) . ?
C11 H11 0.9500 . ?
C11 C12 1.388(5) . ?
C12 C13 1.436(5) . ?
C12 C23 1.424(5) . ?
C13 H13 0.9500 . ?
C13 C14 1.328(6) . ?
C14 H14 0.9500 . ?
C14 C15 1.435(6) . ?
C15 C16 1.395(5) . ?
C15 C24 1.426(5) . ?
C16 H16 0.9500 . ?
C16 C17 1.382(6) . ?
C17 H17 0.9500 . ?
C17 C18 1.377(6) . ?
C18 H18 0.9500 . ?
C18 C19 1.398(5) . ?
C19 C20 1.433(5) . ?
C19 C24 1.416(5) . ?
C20 H20 0.9500 . ?
C20 C21 1.345(5) . ?
C21 H21 0.9500 . ?
C21 C22 1.437(5) . ?
C22 C23 1.425(5) . ?
C23 C24 1.425(5) . ?
C25 H25 0.9500 . ?
C25 C26 1.383(5) . ?
C26 H26 0.9500 . ?
C26 C27 1.385(5) . ?
C27 H27 0.9500 . ?
C27 C28 1.370(5) . ?
C28 H28 0.9500 . ?
C28 C30 1.386(5) . ?
C30 C31 1.442(5) . ?
C31 H31 0.9500 . ?
C32 C33 1.494(5) . ?
C33 C34 1.413(4) . ?
C33 C46 1.391(5) . ?
C34 C35 1.441(5) . ?
C34 C47 1.429(5) . ?
C35 H35 0.9500 . ?
C35 C36 1.355(5) . ?
C36 H36 0.9500 . ?
C36 C37 1.426(5) . ?
C37 C38 1.400(5) . ?
C37 C48 1.414(5) . ?
C38 H38 0.9500 . ?
C38 C39 1.381(6) . ?
C39 H39 0.9500 . ?
C39 C40 1.378(6) . ?
C40 H40 0.9500 . ?
C40 C41 1.396(5) . ?
C41 C42 1.434(5) . ?
C41 C48 1.424(5) . ?
C42 H42 0.9500 . ?
C42 C43 1.335(5) . ?
C43 H43 0.9500 . ?
C43 C44 1.435(5) . ?
C44 C45 1.397(5) . ?
C44 C47 1.418(5) . ?
C45 H45 0.9500 . ?
C45 C46 1.376(5) . ?
C46 H46 0.9500 . ?
C47 C48 1.430(5) . ?
C49 H49A 0.9800 . ?
C49 H49B 0.9800 . ?
C49 H49C 0.9800 . ?
C49 C51 1.489(6) . ?
C50 H50A 0.9800 . ?
C50 H50B 0.9800 . ?
C50 H50C 0.9800 . ?
C50 C51 1.488(6) . ?
C52 H52A 0.9800 . ?
C52 H52B 0.9800 . ?
C52 H52C 0.9800 . ?
C52 C54 1.494(5) . ?
C53 H53A 0.9800 . ?
C53 H53B 0.9800 . ?
C53 H53C 0.9800 . ?
C53 C54 1.482(6) . ?

loop_
_geom_torsion_atom_site_label_1
_geom_torsion_atom_site_label_2
_geom_torsion_atom_site_label_3
_geom_torsion_atom_site_label_4
_geom_torsion
_geom_torsion_site_symmetry_1
_geom_torsion_site_symmetry_2
_geom_torsion_site_symmetry_3
_geom_torsion_site_symmetry_4
_geom_torsion_publ_flag
Fe1 N1 C2 C3 179.3(3) . . . . ?
Fe1 N1 C6 C5 -179.2(3) . . . . ?
Fe1 N1 C6 C7 1.3(4) . . . . ?
Fe1 N2 N3 C8 0.1(3) . . . . ?
Fe1 N2 C7 C6 -1.3(4) . . . . ?
Fe1 N4 C25 C26 -179.4(3) . . . . ?
Fe1 N4 C30 C28 179.2(3) . . . . ?
Fe1 N4 C30 C31 -2.1(4) . . . . ?
Fe1 N5 N6 C32 1.1(4) . . . . ?
Fe1 N5 C31 C30 1.0(4) . . . . ?
Fe1 O1 C8 N3 -0.1(4) . . . . ?
Fe1 O1 C8 C9 -177.9(2) . . . . ?
Fe1 O2 C32 N6 -4.7(4) . . . . ?
Fe1 O2 C32 C33 178.5(2) . . . . ?
N1 Fe1 N2 N3 178.7(3) . . . . ?
N1 Fe1 N2 C7 1.6(3) . . . . ?
N1 Fe1 N5 N6 -94.0(2) . . . . ?
N1 Fe1 N5 C31 88.9(3) . . . . ?
N1 C2 C3 C4 0.0(6) . . . . ?
N1 C6 C7 N2 -0.1(4) . . . . ?
N2 N3 C8 O1 0.1(4) . . . . ?
N2 N3 C8 C9 177.9(3) . . . . ?
N3 N2 C7 C6 -178.3(3) . . . . ?
N3 C8 C9 C10 -39.9(4) . . . . ?
N3 C8 C9 C22 141.8(3) . . . . ?
N4 Fe1 N2 N3 -90.6(2) . . . . ?
N4 Fe1 N2 C7 92.3(3) . . . . ?
N4 Fe1 N5 N6 175.3(3) . . . . ?
N4 Fe1 N5 C31 -1.8(3) . . . . ?
N4 C25 C26 C27 0.0(6) . . . . ?
N4 C30 C31 N5 0.8(5) . . . . ?
N5 N6 C32 O2 2.6(5) . . . . ?
N5 N6 C32 C33 179.4(3) . . . . ?
N6 N5 C31 C30 -176.0(3) . . . . ?
N6 C32 C33 C34 38.5(5) . . . . ?
N6 C32 C33 C46 -142.0(3) . . . . ?
O1 Fe1 N2 N3 -0.1(2) . . . . ?
O1 Fe1 N2 C7 -177.2(3) . . . . ?
O1 Fe1 N5 N6 84.2(2) . . . . ?
O1 Fe1 N5 C31 -92.9(3) . . . . ?
O1 C8 C9 C10 138.0(3) . . . . ?
O1 C8 C9 C22 -40.3(5) . . . . ?
O2 Fe1 N2 N3 86.7(2) . . . . ?
O2 Fe1 N2 C7 -90.4(3) . . . . ?
O2 Fe1 N5 N6 -2.7(2) . . . . ?
O2 Fe1 N5 C31 -179.8(3) . . . . ?
O2 C32 C33 C34 -144.5(3) . . . . ?
O2 C32 C33 C46 35.1(5) . . . . ?
C2 N1 C6 C5 0.8(5) . . . . ?
C2 N1 C6 C7 -178.7(3) . . . . ?
C2 C3 C4 C5 0.8(6) . . . . ?
C3 C4 C5 C6 -0.8(6) . . . . ?
C4 C5 C6 N1 0.0(6) . . . . ?
C4 C5 C6 C7 179.4(4) . . . . ?
C5 C6 C7 N2 -179.5(3) . . . . ?
C6 N1 C2 C3 -0.8(5) . . . . ?
C7 N2 N3 C8 177.1(3) . . . . ?
C8 C9 C10 C11 -176.0(3) . . . . ?
C8 C9 C22 C21 -5.7(5) . . . . ?
C8 C9 C22 C23 176.0(3) . . . . ?
C9 C10 C11 C12 -1.1(5) . . . . ?
C9 C22 C23 C12 1.1(5) . . . . ?
C9 C22 C23 C24 179.9(3) . . . . ?
C10 C9 C22 C21 176.1(3) . . . . ?
C10 C9 C22 C23 -2.3(5) . . . . ?
C10 C11 C12 C13 179.3(3) . . . . ?
C10 C11 C12 C23 -0.1(5) . . . . ?
C11 C12 C13 C14 179.5(4) . . . . ?
C11 C12 C23 C22 0.0(5) . . . . ?
C11 C12 C23 C24 -178.7(3) . . . . ?
C12 C13 C14 C15 0.0(6) . . . . ?
C12 C23 C24 C15 -1.4(5) . . . . ?
C12 C23 C24 C19 177.4(3) . . . . ?
C13 C12 C23 C22 -179.4(3) . . . . ?
C13 C12 C23 C24 1.8(5) . . . . ?
C13 C14 C15 C16 -178.1(4) . . . . ?
C13 C14 C15 C24 0.5(6) . . . . ?
C14 C15 C16 C17 178.1(4) . . . . ?
C14 C15 C24 C19 -178.6(3) . . . . ?
C14 C15 C24 C23 0.3(5) . . . . ?
C15 C16 C17 C18 0.2(6) . . . . ?
C16 C15 C24 C19 0.1(5) . . . . ?
C16 C15 C24 C23 179.0(3) . . . . ?
C16 C17 C18 C19 0.5(6) . . . . ?
C17 C18 C19 C20 -179.1(4) . . . . ?
C17 C18 C19 C24 -0.9(5) . . . . ?
C18 C19 C20 C21 179.4(3) . . . . ?
C18 C19 C24 C15 0.6(5) . . . . ?
C18 C19 C24 C23 -178.2(3) . . . . ?
C19 C20 C21 C22 -1.1(5) . . . . ?
C20 C19 C24 C15 178.9(3) . . . . ?
C20 C19 C24 C23 0.0(5) . . . . ?
C20 C21 C22 C9 -178.6(3) . . . . ?
C20 C21 C22 C23 -0.2(5) . . . . ?
C21 C22 C23 C12 -177.3(3) . . . . ?
C21 C22 C23 C24 1.4(5) . . . . ?
C22 C9 C10 C11 2.3(5) . . . . ?
C22 C23 C24 C15 179.8(3) . . . . ?
C22 C23 C24 C19 -1.3(5) . . . . ?
C23 C12 C13 C14 -1.1(6) . . . . ?
C24 C15 C16 C17 -0.5(6) . . . . ?
C24 C19 C20 C21 1.2(5) . . . . ?
C25 N4 C30 C28 -1.2(5) . . . . ?
C25 N4 C30 C31 177.5(3) . . . . ?
C25 C26 C27 C28 -0.9(6) . . . . ?
C26 C27 C28 C30 0.8(6) . . . . ?
C27 C28 C30 N4 0.3(6) . . . . ?
C27 C28 C30 C31 -178.3(4) . . . . ?
C28 C30 C31 N5 179.5(4) . . . . ?
C30 N4 C25 C26 1.1(5) . . . . ?
C31 N5 N6 C32 178.2(3) . . . . ?
C32 C33 C34 C35 5.1(5) . . . . ?
C32 C33 C34 C47 -176.6(3) . . . . ?
C32 C33 C46 C45 176.2(3) . . . . ?
C33 C34 C35 C36 179.4(3) . . . . ?
C33 C34 C47 C44 -0.6(5) . . . . ?
C33 C34 C47 C48 179.5(3) . . . . ?
C34 C33 C46 C45 -4.2(5) . . . . ?
C34 C35 C36 C37 0.2(6) . . . . ?
C34 C47 C48 C37 1.9(5) . . . . ?
C34 C47 C48 C41 -178.4(3) . . . . ?
C35 C34 C47 C44 177.9(3) . . . . ?
C35 C34 C47 C48 -2.1(5) . . . . ?
C35 C36 C37 C38 -179.4(4) . . . . ?
C35 C36 C37 C48 -0.4(5) . . . . ?
C36 C37 C38 C39 179.1(4) . . . . ?
C36 C37 C48 C41 179.7(3) . . . . ?
C36 C37 C48 C47 -0.6(5) . . . . ?
C37 C38 C39 C40 0.7(6) . . . . ?
C38 C37 C48 C41 -1.3(5) . . . . ?
C38 C37 C48 C47 178.4(3) . . . . ?
C38 C39 C40 C41 -0.3(6) . . . . ?
C39 C40 C41 C42 -179.1(4) . . . . ?
C39 C40 C41 C48 -0.9(5) . . . . ?
C40 C41 C42 C43 177.1(4) . . . . ?
C40 C41 C48 C37 1.7(5) . . . . ?
C40 C41 C48 C47 -178.0(3) . . . . ?
C41 C42 C43 C44 0.1(6) . . . . ?
C42 C41 C48 C37 180.0(3) . . . . ?
C42 C41 C48 C47 0.3(5) . . . . ?
C42 C43 C44 C45 -178.2(4) . . . . ?
C42 C43 C44 C47 1.9(6) . . . . ?
C43 C44 C45 C46 -177.5(3) . . . . ?
C43 C44 C47 C34 177.3(3) . . . . ?
C43 C44 C47 C48 -2.7(5) . . . . ?
C44 C45 C46 C33 1.0(6) . . . . ?
C44 C47 C48 C37 -178.1(3) . . . . ?
C44 C47 C48 C41 1.6(5) . . . . ?
C45 C44 C47 C34 -2.6(5) . . . . ?
C45 C44 C47 C48 177.4(3) . . . . ?
C46 C33 C34 C35 -174.5(3) . . . . ?
C46 C33 C34 C47 3.9(5) . . . . ?
C47 C34 C35 C36 1.1(5) . . . . ?
C47 C44 C45 C46 2.4(5) . . . . ?
C48 C37 C38 C39 0.1(5) . . . . ?
C48 C41 C42 C43 -1.2(5) . . . . ?
